data_4303861
loop_
_publ_author_name
'Neil J. Williams'
'Robert D. Hancock'
'Joseph H. Riebenspies'
'Manuel Fernandes'
'Alvaro S. de Sousa'

_publ_contact_author_address
; 
School of Chemistry
University of the Witwatersrand
Johannesburg 2050
South Africa
;
_publ_contact_author_email Alvaro.DeSousa@wits.ac.za
_publ_contact_author_fax '+27 11 717-6749'
_publ_contact_author_name 'Alvaro de Sousa'
_publ_contact_author_phone '+27 11 717-6710'
_publ_section_title
;
Complexation of Mercury(I) and Mercury(II) by 18-Crown-6: Hydrothermal
Synthesis of the Mercuric Nitrite Complex
;
_journal_name_full 'Inorganic Chemistry'
_journal_page_first 11724
_journal_page_last 11733
_journal_paper_doi 10.1021/ic9017618
_journal_volume 48
_journal_year 2009
_chemical_formula_moiety
;
C24 H52 Hg2 O14, 2(Cl O4), 2(H2 O)
;
_chemical_formula_sum 'C24 H56 Cl2 Hg2 O24'
_chemical_formula_weight 1200.77
_chemical_name_systematic
;
 ?
;
_space_group_IT_number 15
_symmetry_cell_setting monoclinic
_symmetry_space_group_name_Hall '-C 2yc'
_symmetry_space_group_name_H-M 'C 1 2/c 1'
_atom_sites_solution_hydrogens geom
_atom_sites_solution_primary direct
_atom_sites_solution_secondary difmap
_audit_creation_method SHELXL-97
_cell_angle_alpha 90.00
_cell_angle_beta 113.2000(10)
_cell_angle_gamma 90.00
_cell_formula_units_Z 4
_cell_length_a 21.0345(9)
_cell_length_b 12.1565(5)
_cell_length_c 16.8010(7)
_cell_measurement_reflns_used 7674
_cell_measurement_temperature 173(2)
_cell_measurement_theta_max 28.37
_cell_measurement_theta_min 2.60
_cell_volume 3948.7(3)
_computing_cell_refinement 'Bruker SMART'
_computing_data_collection 'Bruker SMART'
_computing_data_reduction 'Bruker SAINT'
_computing_molecular_graphics 'Bruker SHELXTL'
_computing_publication_material 'Bruker SHELXTL'
_computing_structure_refinement 'SHELXL-97 (Sheldrick, 1997)'
_computing_structure_solution 'Bruker SHELXTL'
_diffrn_ambient_temperature 173(2)
_diffrn_measured_fraction_theta_full 1.000
_diffrn_measured_fraction_theta_max 1.000
_diffrn_measurement_device_type 'CCD area detector'
_diffrn_measurement_method 'phi and omega scans'
_diffrn_radiation_monochromator graphite
_diffrn_radiation_source 'fine-focus sealed tube'
_diffrn_radiation_type MoK\a
_diffrn_radiation_wavelength 0.71073
_diffrn_reflns_av_R_equivalents 0.0593
_diffrn_reflns_av_sigmaI/netI 0.0291
_diffrn_reflns_limit_h_max 27
_diffrn_reflns_limit_h_min -27
_diffrn_reflns_limit_k_max 16
_diffrn_reflns_limit_k_min -16
_diffrn_reflns_limit_l_max 22
_diffrn_reflns_limit_l_min -22
_diffrn_reflns_number 30784
_diffrn_reflns_theta_full 28.00
_diffrn_reflns_theta_max 28.00
_diffrn_reflns_theta_min 1.98
_exptl_absorpt_coefficient_mu 7.987
_exptl_absorpt_correction_T_max 0.2725
_exptl_absorpt_correction_T_min 0.1843
_exptl_absorpt_correction_type integration
_exptl_absorpt_process_details
;
Face indexed absorption corrections carried out with XPREP
;
_exptl_crystal_colour colourless
_exptl_crystal_density_diffrn 2.020
_exptl_crystal_density_method 'not measured'
_exptl_crystal_description block
_exptl_crystal_F_000 2344
_exptl_crystal_size_max 0.32
_exptl_crystal_size_mid 0.29
_exptl_crystal_size_min 0.22
_refine_diff_density_max 3.161
_refine_diff_density_min -0.949
_refine_diff_density_rms 0.117
_refine_ls_extinction_method none
_refine_ls_goodness_of_fit_ref 1.048
_refine_ls_hydrogen_treatment constr
_refine_ls_matrix_type full
_refine_ls_number_parameters 235
_refine_ls_number_reflns 4760
_refine_ls_number_restraints 0
_refine_ls_restrained_S_all 1.048
_refine_ls_R_factor_all 0.0288
_refine_ls_R_factor_gt 0.0234
_refine_ls_shift/su_max 0.002
_refine_ls_shift/su_mean 0.000
_refine_ls_structure_factor_coef Fsqd
_refine_ls_weighting_details 'calc w=1/[\s^2^(Fo^2^)+(0.0351P)^2^+0.8267P] where P=(Fo^2^+2Fc^2^)/3'
_refine_ls_weighting_scheme calc
_refine_ls_wR_factor_gt 0.0584
_refine_ls_wR_factor_ref 0.0604
_reflns_number_gt 4103
_reflns_number_total 4760
_reflns_threshold_expression >2sigma(I)
_cod_data_source_file ic9017618_si_001_2.cif
_cod_data_source_block 8m_alv32_0a
_cod_depositor_comments
;
The following automatic conversions were performed:
'_symmetry_cell_setting' value 'Monoclinic' changed to 'monoclinic'
according to '/home/saulius/struct/CIF-dictionaries/cif_core.dic'
dictionary named 'cif_core.dic' version 2.4.1 from 2010-06-29.

Automatic conversion script
Id: cif_fix_enum 1527 2010-12-29 10:47:43Z saulius 
;
_cod_database_code 4303861

loop_
_symmetry_equiv_pos_as_xyz
'x, y, z'
'-x, y, -z+1/2'
'x+1/2, y+1/2, z'
'-x+1/2, y+1/2, -z+1/2'
'-x, -y, -z'
'x, -y, z-1/2'
'-x+1/2, -y+1/2, -z'
'x+1/2, -y+1/2, z-1/2'

loop_
_atom_site_label
_atom_site_type_symbol
_atom_site_fract_x
_atom_site_fract_y
_atom_site_fract_z
_atom_site_U_iso_or_equiv
_atom_site_adp_type
_atom_site_occupancy
_atom_site_symmetry_multiplicity
_atom_site_calc_flag
_atom_site_refinement_flags
_atom_site_disorder_assembly
_atom_site_disorder_group
C1 C -0.0362(2) 0.4478(3) 0.1189(2) 0.0424(8) Uani 1 1 d . . .
H1A H -0.0615 0.3821 0.0873 0.051 Uiso 1 1 calc R . .
H1B H -0.0397 0.4501 0.1760 0.051 Uiso 1 1 calc R . .
C2 C 0.03750(19) 0.4416(3) 0.1308(2) 0.0404(8) Uani 1 1 d . . .
H2A H 0.0578 0.3709 0.1584 0.048 Uiso 1 1 calc R . .
H2B H 0.0411 0.4458 0.0739 0.048 Uiso 1 1 calc R . .
C3 C 0.14346(17) 0.5380(3) 0.1920(2) 0.0375(8) Uani 1 1 d . . .
H3A H 0.1446 0.5508 0.1344 0.045 Uiso 1 1 calc R . .
H3B H 0.1679 0.4682 0.2154 0.045 Uiso 1 1 calc R . .
C4 C 0.17820(16) 0.6305(3) 0.2512(2) 0.0353(7) Uani 1 1 d . . .
H4A H 0.1724 0.6222 0.3066 0.042 Uiso 1 1 calc R . .
H4B H 0.2283 0.6303 0.2637 0.042 Uiso 1 1 calc R . .
C5 C 0.17617(17) 0.8237(3) 0.2650(2) 0.0360(7) Uani 1 1 d . . .
H5A H 0.2272 0.8231 0.2851 0.043 Uiso 1 1 calc R . .
H5B H 0.1643 0.8198 0.3164 0.043 Uiso 1 1 calc R . .
C6 C 0.14802(18) 0.9267(3) 0.2163(2) 0.0392(8) Uani 1 1 d . . .
H6A H 0.1711 0.9912 0.2521 0.047 Uiso 1 1 calc R . .
H6B H 0.1569 0.9283 0.1627 0.047 Uiso 1 1 calc R . .
C7 C 0.0448(2) 1.0268(3) 0.1448(2) 0.0450(9) Uani 1 1 d . . .
H7A H 0.0536 1.0272 0.0911 0.054 Uiso 1 1 calc R . .
H7B H 0.0654 1.0941 0.1781 0.054 Uiso 1 1 calc R . .
C8 C -0.0310(2) 1.0256(3) 0.1226(2) 0.0488(9) Uani 1 1 d . . .
H8A H -0.0398 1.0139 0.1757 0.059 Uiso 1 1 calc R . .
H8B H -0.0514 1.0972 0.0971 0.059 Uiso 1 1 calc R . .
C9 C -0.13598(17) 0.9387(3) 0.0331(2) 0.0412(8) Uani 1 1 d . . .
H9A H -0.1556 1.0052 -0.0020 0.049 Uiso 1 1 calc R . .
H9B H -0.1492 0.9392 0.0835 0.049 Uiso 1 1 calc R . .
C10 C -0.16380(17) 0.8386(3) -0.0198(2) 0.0411(8) Uani 1 1 d . . .
H10A H -0.2148 0.8441 -0.0491 0.049 Uiso 1 1 calc R . .
H10B H -0.1447 0.8324 -0.0648 0.049 Uiso 1 1 calc R . .
C11 C -0.16500(16) 0.6461(3) -0.0154(2) 0.0408(8) Uani 1 1 d . . .
H11A H -0.1458 0.6469 -0.0605 0.049 Uiso 1 1 calc R . .
H11B H -0.2160 0.6425 -0.0446 0.049 Uiso 1 1 calc R . .
C12 C -0.13906(17) 0.5472(3) 0.0407(2) 0.0395(8) Uani 1 1 d . . .
H12A H -0.1532 0.5506 0.0903 0.047 Uiso 1 1 calc R . .
H12B H -0.1589 0.4797 0.0071 0.047 Uiso 1 1 calc R . .
O1W O 0.00637(13) 0.7530(2) 0.04984(15) 0.0344(5) Uani 1 1 d . . .
H1WA H 0.0169 0.7320 0.0147 0.052 Uiso 1 1 d R . .
H1WB H -0.0112 0.8082 0.0371 0.052 Uiso 1 1 d R . .
O2W O 0.12526(14) 0.7699(2) 0.02675(17) 0.0415(6) Uani 1 1 d . . .
H2WA H 0.1333 0.7654 -0.0132 0.062 Uiso 1 1 d R . .
H2WB H 0.1587 0.7756 0.0662 0.062 Uiso 1 1 d R . .
O10 O -0.06571(11) 0.54465(19) 0.07112(15) 0.0344(5) Uani 1 1 d . . .
O11 O 0.07408(11) 0.53124(19) 0.18435(14) 0.0340(5) Uani 1 1 d . . .
O12 O 0.14772(12) 0.73148(18) 0.21031(14) 0.0287(5) Uani 1 1 d . . .
O13 O 0.07572(11) 0.93146(19) 0.19517(15) 0.0348(5) Uani 1 1 d . . .
O14 O -0.06227(12) 0.9393(2) 0.06209(15) 0.0384(5) Uani 1 1 d . . .
O15 O -0.14569(13) 0.7439(2) 0.03416(15) 0.0359(5) Uani 1 1 d . . .
Hg1 Hg 0.006473(6) 0.716465(10) 0.178427(7) 0.02857(5) Uani 1 1 d . . .
Cl1 Cl 0.31316(4) 0.74325(7) 0.16429(5) 0.03291(17) Uani 1 1 d . . .
O1 O 0.26625(16) 0.6559(3) 0.12478(19) 0.0638(9) Uani 1 1 d . . .
O2 O 0.27817(19) 0.8451(3) 0.1339(2) 0.0754(10) Uani 1 1 d . . .
O3 O 0.33569(15) 0.7375(2) 0.25659(17) 0.0454(6) Uani 1 1 d . . .
O4 O 0.37181(17) 0.7352(3) 0.1426(2) 0.0636(9) Uani 1 1 d . . .

loop_
_atom_site_aniso_label
_atom_site_aniso_U_11
_atom_site_aniso_U_22
_atom_site_aniso_U_33
_atom_site_aniso_U_23
_atom_site_aniso_U_13
_atom_site_aniso_U_12
C1 0.054(2) 0.0346(17) 0.0348(18) -0.0005(14) 0.0137(17) -0.0123(16)
C2 0.050(2) 0.0324(17) 0.0358(18) -0.0036(14) 0.0136(17) 0.0012(15)
C3 0.0381(18) 0.0387(17) 0.0442(19) 0.0095(15) 0.0253(16) 0.0093(15)
C4 0.0259(15) 0.052(2) 0.0283(16) 0.0133(14) 0.0108(13) 0.0049(14)
C5 0.0265(15) 0.055(2) 0.0246(15) -0.0110(15) 0.0079(13) -0.0053(15)
C6 0.0364(18) 0.0419(18) 0.045(2) -0.0124(16) 0.0217(16) -0.0135(15)
C7 0.057(2) 0.0391(18) 0.0348(19) 0.0035(15) 0.0142(17) -0.0062(17)
C8 0.062(3) 0.0395(19) 0.038(2) 0.0021(16) 0.0128(19) 0.0119(18)
C9 0.0325(18) 0.056(2) 0.0378(19) 0.0147(16) 0.0172(15) 0.0146(16)
C10 0.0267(16) 0.067(2) 0.0288(17) 0.0100(17) 0.0104(14) 0.0079(16)
C11 0.0246(15) 0.069(2) 0.0287(17) -0.0135(17) 0.0099(13) -0.0030(16)
C12 0.0309(17) 0.058(2) 0.0347(18) -0.0177(16) 0.0188(15) -0.0156(16)
O1W 0.0368(13) 0.0465(12) 0.0235(12) 0.0017(10) 0.0157(11) -0.0046(10)
O2W 0.0321(13) 0.0658(17) 0.0255(12) 0.0043(11) 0.0102(11) 0.0024(11)
O10 0.0319(12) 0.0395(12) 0.0334(12) -0.0045(10) 0.0145(10) -0.0091(10)
O11 0.0357(12) 0.0360(12) 0.0329(12) -0.0034(9) 0.0163(10) -0.0001(10)
O12 0.0282(11) 0.0368(12) 0.0202(11) -0.0007(9) 0.0085(9) 0.0006(9)
O13 0.0357(12) 0.0358(12) 0.0361(12) 0.0009(10) 0.0177(10) -0.0026(10)
O14 0.0365(13) 0.0470(14) 0.0331(12) 0.0029(10) 0.0151(11) 0.0078(11)
O15 0.0311(12) 0.0518(13) 0.0242(12) -0.0025(10) 0.0103(10) 0.0005(10)
Hg1 0.02812(8) 0.03952(8) 0.02178(7) -0.00135(5) 0.01381(5) -0.00143(5)
Cl1 0.0287(4) 0.0431(4) 0.0304(4) 0.0021(3) 0.0155(3) 0.0006(3)
O1 0.0648(19) 0.076(2) 0.0466(16) -0.0114(15) 0.0177(15) -0.0348(17)
O2 0.092(2) 0.067(2) 0.056(2) 0.0154(16) 0.0183(18) 0.0384(19)
O3 0.0435(15) 0.0636(17) 0.0284(14) 0.0008(12) 0.0134(12) -0.0005(13)
O4 0.0436(17) 0.105(3) 0.057(2) -0.0029(18) 0.0362(17) -0.0034(16)

loop_
_atom_type_symbol
_atom_type_description
_atom_type_scat_dispersion_real
_atom_type_scat_dispersion_imag
_atom_type_scat_source
C C 0.0033 0.0016 'International Tables Vol C Tables 4.2.6.8 and 6.1.1.4'
H H 0.0000 0.0000 'International Tables Vol C Tables 4.2.6.8 and 6.1.1.4'
O O 0.0106 0.0060 'International Tables Vol C Tables 4.2.6.8 and 6.1.1.4'
Hg Hg -2.3894 9.2266 'International Tables Vol C Tables 4.2.6.8 and 6.1.1.4'
Cl Cl 0.1484 0.1585 'International Tables Vol C Tables 4.2.6.8 and 6.1.1.4'

loop_
_geom_angle_atom_site_label_1
_geom_angle_atom_site_label_2
_geom_angle_atom_site_label_3
_geom_angle
_geom_angle_site_symmetry_1
_geom_angle_site_symmetry_3
_geom_angle_publ_flag
O10 C1 C2 108.5(3) . . ?
O10 C1 H1A 110.0 . . ?
C2 C1 H1A 110.0 . . ?
O10 C1 H1B 110.0 . . ?
C2 C1 H1B 110.0 . . ?
H1A C1 H1B 108.4 . . ?
O11 C2 C1 108.7(3) . . ?
O11 C2 H2A 109.9 . . ?
C1 C2 H2A 109.9 . . ?
O11 C2 H2B 109.9 . . ?
C1 C2 H2B 109.9 . . ?
H2A C2 H2B 108.3 . . ?
O11 C3 C4 108.8(3) . . ?
O11 C3 H3A 109.9 . . ?
C4 C3 H3A 109.9 . . ?
O11 C3 H3B 109.9 . . ?
C4 C3 H3B 109.9 . . ?
H3A C3 H3B 108.3 . . ?
O12 C4 C3 108.5(2) . . ?
O12 C4 H4A 110.0 . . ?
C3 C4 H4A 110.0 . . ?
O12 C4 H4B 110.0 . . ?
C3 C4 H4B 110.0 . . ?
H4A C4 H4B 108.4 . . ?
O12 C5 C6 109.5(3) . . ?
O12 C5 H5A 109.8 . . ?
C6 C5 H5A 109.8 . . ?
O12 C5 H5B 109.8 . . ?
C6 C5 H5B 109.8 . . ?
H5A C5 H5B 108.2 . . ?
O13 C6 C5 109.1(3) . . ?
O13 C6 H6A 109.9 . . ?
C5 C6 H6A 109.9 . . ?
O13 C6 H6B 109.9 . . ?
C5 C6 H6B 109.9 . . ?
H6A C6 H6B 108.3 . . ?
O13 C7 C8 109.5(3) . . ?
O13 C7 H7A 109.8 . . ?
C8 C7 H7A 109.8 . . ?
O13 C7 H7B 109.8 . . ?
C8 C7 H7B 109.8 . . ?
H7A C7 H7B 108.2 . . ?
O14 C8 C7 109.5(3) . . ?
O14 C8 H8A 109.8 . . ?
C7 C8 H8A 109.8 . . ?
O14 C8 H8B 109.8 . . ?
C7 C8 H8B 109.8 . . ?
H8A C8 H8B 108.2 . . ?
O14 C9 C10 109.1(3) . . ?
O14 C9 H9A 109.9 . . ?
C10 C9 H9A 109.9 . . ?
O14 C9 H9B 109.9 . . ?
C10 C9 H9B 109.9 . . ?
H9A C9 H9B 108.3 . . ?
O15 C10 C9 109.8(3) . . ?
O15 C10 H10A 109.7 . . ?
C9 C10 H10A 109.7 . . ?
O15 C10 H10B 109.7 . . ?
C9 C10 H10B 109.7 . . ?
H10A C10 H10B 108.2 . . ?
O15 C11 C12 110.9(3) . . ?
O15 C11 H11A 109.5 . . ?
C12 C11 H11A 109.5 . . ?
O15 C11 H11B 109.5 . . ?
C12 C11 H11B 109.5 . . ?
H11A C11 H11B 108.0 . . ?
O10 C12 C11 108.6(3) . . ?
O10 C12 H12A 110.0 . . ?
C11 C12 H12A 110.0 . . ?
O10 C12 H12B 110.0 . . ?
C11 C12 H12B 110.0 . . ?
H12A C12 H12B 108.3 . . ?
Hg1 O1W H1WA 144.4 . . ?
Hg1 O1W H1WB 105.6 . . ?
H1WA O1W H1WB 110.0 . . ?
H2WA O2W H2WB 109.1 . . ?
C12 O10 C1 113.0(3) . . ?
C12 O10 Hg1 117.01(19) . . ?
C1 O10 Hg1 104.48(18) . . ?
C3 O11 C2 112.4(3) . . ?
C3 O11 Hg1 118.26(19) . . ?
C2 O11 Hg1 118.51(18) . . ?
C5 O12 C4 111.8(3) . . ?
C5 O12 Hg1 108.57(18) . . ?
C4 O12 Hg1 106.03(17) . . ?
C6 O13 C7 111.9(3) . . ?
C6 O13 Hg1 115.30(19) . . ?
C7 O13 Hg1 124.63(19) . . ?
C8 O14 C9 112.3(3) . . ?
C8 O14 Hg1 102.04(18) . . ?
C9 O14 Hg1 111.00(19) . . ?
C11 O15 C10 111.3(3) . . ?
C11 O15 Hg1 109.24(19) . . ?
C10 O15 Hg1 120.47(19) . . ?
O1W Hg1 Hg1 167.04(7) . 2 ?
O1W Hg1 O11 90.09(8) . . ?
Hg1 Hg1 O11 102.85(5) 2 . ?
O1W Hg1 O10 74.17(8) . . ?
Hg1 Hg1 O10 112.37(5) 2 . ?
O11 Hg1 O10 62.21(7) . . ?
O1W Hg1 O12 76.49(8) . . ?
Hg1 Hg1 O12 108.73(5) 2 . ?
O11 Hg1 O12 62.32(7) . . ?
O10 Hg1 O12 115.97(6) . . ?
O1W Hg1 O13 74.02(8) . . ?
Hg1 Hg1 O13 98.26(4) 2 . ?
O11 Hg1 O13 120.84(7) . . ?
O10 Hg1 O13 148.04(6) . . ?
O12 Hg1 O13 58.61(6) . . ?
O1W Hg1 O15 67.66(8) . . ?
Hg1 Hg1 O15 105.79(4) 2 . ?
O11 Hg1 O15 118.86(7) . . ?
O10 Hg1 O15 57.12(7) . . ?
O12 Hg1 O15 144.05(6) . . ?
O13 Hg1 O15 106.89(6) . . ?
O1W Hg1 O14 55.01(8) . . ?
Hg1 Hg1 O14 112.05(4) 2 . ?
O11 Hg1 O14 145.09(6) . . ?
O10 Hg1 O14 103.35(7) . . ?
O12 Hg1 O14 103.99(6) . . ?
O13 Hg1 O14 54.38(6) . . ?
O15 Hg1 O14 52.54(6) . . ?
O4 Cl1 O1 110.0(2) . . ?
O4 Cl1 O2 110.2(2) . . ?
O1 Cl1 O2 108.4(2) . . ?
O4 Cl1 O3 108.86(19) . . ?
O1 Cl1 O3 109.96(18) . . ?
O2 Cl1 O3 109.44(19) . . ?

loop_
_geom_bond_atom_site_label_1
_geom_bond_atom_site_label_2
_geom_bond_distance
_geom_bond_site_symmetry_2
_geom_bond_publ_flag
C1 O10 1.423(4) . ?
C1 C2 1.486(5) . ?
C1 H1A 0.9900 . ?
C1 H1B 0.9900 . ?
C2 O11 1.429(4) . ?
C2 H2A 0.9900 . ?
C2 H2B 0.9900 . ?
C3 O11 1.416(4) . ?
C3 C4 1.488(5) . ?
C3 H3A 0.9900 . ?
C3 H3B 0.9900 . ?
C4 O12 1.430(4) . ?
C4 H4A 0.9900 . ?
C4 H4B 0.9900 . ?
C5 O12 1.424(4) . ?
C5 C6 1.485(5) . ?
C5 H5A 0.9900 . ?
C5 H5B 0.9900 . ?
C6 O13 1.420(4) . ?
C6 H6A 0.9900 . ?
C6 H6B 0.9900 . ?
C7 O13 1.432(4) . ?
C7 C8 1.487(6) . ?
C7 H7A 0.9900 . ?
C7 H7B 0.9900 . ?
C8 O14 1.428(5) . ?
C8 H8A 0.9900 . ?
C8 H8B 0.9900 . ?
C9 O14 1.430(4) . ?
C9 C10 1.483(5) . ?
C9 H9A 0.9900 . ?
C9 H9B 0.9900 . ?
C10 O15 1.422(4) . ?
C10 H10A 0.9900 . ?
C10 H10B 0.9900 . ?
C11 O15 1.416(4) . ?
C11 C12 1.492(5) . ?
C11 H11A 0.9900 . ?
C11 H11B 0.9900 . ?
C12 O10 1.422(4) . ?
C12 H12A 0.9900 . ?
C12 H12B 0.9900 . ?
O1W Hg1 2.205(2) . ?
O1W H1WA 0.7528 . ?
O1W H1WB 0.7551 . ?
O2W H2WA 0.7569 . ?
O2W H2WB 0.7561 . ?
O10 Hg1 2.786(2) . ?
O11 Hg1 2.644(2) . ?
O12 Hg1 2.809(2) . ?
O13 Hg1 2.951(2) . ?
O14 Hg1 3.320(2) . ?
O15 Hg1 3.181(2) . ?
Hg1 Hg1 2.5247(2) 2 ?
Cl1 O4 1.420(3) . ?
Cl1 O1 1.423(3) . ?
Cl1 O2 1.428(3) . ?
Cl1 O3 1.434(3) . ?

loop_
_geom_hbond_atom_site_label_D
_geom_hbond_atom_site_label_H
_geom_hbond_atom_site_label_A
_geom_hbond_distance_DH
_geom_hbond_distance_HA
_geom_hbond_distance_DA
_geom_hbond_angle_DHA
_geom_hbond_site_symmetry_A
O1W H1WA O2W 0.75 2.25 2.685(4) 117 .
O1W H1WB O14 0.76 2.06 2.737(4) 150 .
O2W H2WA O4 0.76 2.13 2.871(4) 165 7_565
O2W H2WB O2 0.76 2.46 3.140(5) 150 .
O2W H2WB O1 0.76 2.54 3.095(4) 132 .
O2W H2WB O12 0.76 2.58 2.967(3) 114 .

loop_
_geom_torsion_atom_site_label_1
_geom_torsion_atom_site_label_2
_geom_torsion_atom_site_label_3
_geom_torsion_atom_site_label_4
_geom_torsion
_geom_torsion_site_symmetry_1
_geom_torsion_site_symmetry_2
_geom_torsion_site_symmetry_3
_geom_torsion_site_symmetry_4
_geom_torsion_publ_flag
O10 C1 C2 O11 65.6(3) . . . . ?
O11 C3 C4 O12 -67.3(3) . . . . ?
O12 C5 C6 O13 65.1(3) . . . . ?
O13 C7 C8 O14 -69.6(4) . . . . ?
O14 C9 C10 O15 69.8(3) . . . . ?
O15 C11 C12 O10 -68.3(3) . . . . ?
C11 C12 O10 C1 -174.6(3) . . . . ?
C11 C12 O10 Hg1 64.0(3) . . . . ?
C2 C1 O10 C12 167.7(3) . . . . ?
C2 C1 O10 Hg1 -64.0(3) . . . . ?
C4 C3 O11 C2 -177.9(3) . . . . ?
C4 C3 O11 Hg1 38.2(3) . . . . ?
C1 C2 O11 C3 -174.1(3) . . . . ?
C1 C2 O11 Hg1 -30.3(3) . . . . ?
C6 C5 O12 C4 174.3(3) . . . . ?
C6 C5 O12 Hg1 -69.1(3) . . . . ?
C3 C4 O12 C5 177.2(3) . . . . ?
C3 C4 O12 Hg1 59.1(3) . . . . ?
C5 C6 O13 C7 -177.5(3) . . . . ?
C5 C6 O13 Hg1 -27.2(3) . . . . ?
C8 C7 O13 C6 178.4(3) . . . . ?
C8 C7 O13 Hg1 31.5(4) . . . . ?
C7 C8 O14 C9 -175.7(3) . . . . ?
C7 C8 O14 Hg1 65.4(3) . . . . ?
C10 C9 O14 C8 -172.4(3) . . . . ?
C10 C9 O14 Hg1 -58.8(3) . . . . ?
C12 C11 O15 C10 173.8(3) . . . . ?
C12 C11 O15 Hg1 38.4(3) . . . . ?
C9 C10 O15 C11 -173.7(3) . . . . ?
C9 C10 O15 Hg1 -44.0(3) . . . . ?
C3 O11 Hg1 O1W 68.7(2) . . . . ?
C2 O11 Hg1 O1W -73.1(2) . . . . ?
C3 O11 Hg1 Hg1 -110.6(2) . . . 2 ?
C2 O11 Hg1 Hg1 107.7(2) . . . 2 ?
C3 O11 Hg1 O10 140.7(2) . . . . ?
C2 O11 Hg1 O10 -1.1(2) . . . . ?
C3 O11 Hg1 O12 -6.0(2) . . . . ?
C2 O11 Hg1 O12 -147.7(2) . . . . ?
C3 O11 Hg1 O13 -2.7(2) . . . . ?
C2 O11 Hg1 O13 -144.4(2) . . . . ?
C3 O11 Hg1 O15 133.0(2) . . . . ?
C2 O11 Hg1 O15 -8.7(2) . . . . ?
C3 O11 Hg1 O14 68.1(3) . . . . ?
C2 O11 Hg1 O14 -73.7(3) . . . . ?
C12 O10 Hg1 O1W -102.5(2) . . . . ?
C1 O10 Hg1 O1W 131.8(2) . . . . ?
C12 O10 Hg1 Hg1 65.7(2) . . . 2 ?
C1 O10 Hg1 Hg1 -60.1(2) . . . 2 ?
C12 O10 Hg1 O11 158.8(2) . . . . ?
C1 O10 Hg1 O11 33.08(19) . . . . ?
C12 O10 Hg1 O12 -168.4(2) . . . . ?
C1 O10 Hg1 O12 65.9(2) . . . . ?
C12 O10 Hg1 O13 -96.7(2) . . . . ?
C1 O10 Hg1 O13 137.6(2) . . . . ?
C12 O10 Hg1 O15 -29.2(2) . . . . ?
C1 O10 Hg1 O15 -154.9(2) . . . . ?
C12 O10 Hg1 O14 -55.3(2) . . . . ?
C1 O10 Hg1 O14 178.94(19) . . . . ?
C5 O12 Hg1 O1W 114.7(2) . . . . ?
C4 O12 Hg1 O1W -125.0(2) . . . . ?
C5 O12 Hg1 Hg1 -52.9(2) . . . 2 ?
C4 O12 Hg1 Hg1 67.35(18) . . . 2 ?
C5 O12 Hg1 O11 -147.9(2) . . . . ?
C4 O12 Hg1 O11 -27.65(18) . . . . ?
C5 O12 Hg1 O10 179.32(19) . . . . ?
C4 O12 Hg1 O10 -60.40(19) . . . . ?
C5 O12 Hg1 O13 35.39(19) . . . . ?
C4 O12 Hg1 O13 155.7(2) . . . . ?
C5 O12 Hg1 O15 110.2(2) . . . . ?
C4 O12 Hg1 O15 -129.49(18) . . . . ?
C5 O12 Hg1 O14 66.6(2) . . . . ?
C4 O12 Hg1 O14 -173.11(18) . . . . ?
C6 O13 Hg1 O1W -87.3(2) . . . . ?
C7 O13 Hg1 O1W 58.7(3) . . . . ?
C6 O13 Hg1 Hg1 103.4(2) . . . 2 ?
C7 O13 Hg1 Hg1 -110.6(2) . . . 2 ?
C6 O13 Hg1 O11 -7.0(2) . . . . ?
C7 O13 Hg1 O11 139.0(2) . . . . ?
C6 O13 Hg1 O10 -93.1(2) . . . . ?
C7 O13 Hg1 O10 52.9(3) . . . . ?
C6 O13 Hg1 O12 -3.6(2) . . . . ?
C7 O13 Hg1 O12 142.4(3) . . . . ?
C6 O13 Hg1 O15 -147.3(2) . . . . ?
C7 O13 Hg1 O15 -1.3(3) . . . . ?
C6 O13 Hg1 O14 -145.4(2) . . . . ?
C7 O13 Hg1 O14 0.6(2) . . . . ?
C11 O15 Hg1 O1W 78.7(2) . . . . ?
C10 O15 Hg1 O1W -51.9(2) . . . . ?
C11 O15 Hg1 Hg1 -113.1(2) . . . 2 ?
C10 O15 Hg1 Hg1 116.2(2) . . . 2 ?
C11 O15 Hg1 O11 1.7(2) . . . . ?
C10 O15 Hg1 O11 -128.9(2) . . . . ?
C11 O15 Hg1 O10 -6.35(19) . . . . ?
C10 O15 Hg1 O10 -137.0(2) . . . . ?
C11 O15 Hg1 O12 83.5(2) . . . . ?
C10 O15 Hg1 O12 -47.2(3) . . . . ?
C11 O15 Hg1 O13 142.9(2) . . . . ?
C10 O15 Hg1 O13 12.3(2) . . . . ?
C11 O15 Hg1 O14 140.9(2) . . . . ?
C10 O15 Hg1 O14 10.3(2) . . . . ?
C8 O14 Hg1 O1W -127.8(2) . . . . ?
C9 O14 Hg1 O1W 112.3(2) . . . . ?
C8 O14 Hg1 Hg1 51.5(2) . . . 2 ?
C9 O14 Hg1 Hg1 -68.4(2) . . . 2 ?
C8 O14 Hg1 O11 -127.1(2) . . . . ?
C9 O14 Hg1 O11 113.0(2) . . . . ?
C8 O14 Hg1 O10 172.7(2) . . . . ?
C9 O14 Hg1 O10 52.8(2) . . . . ?
C8 O14 Hg1 O12 -65.7(2) . . . . ?
C9 O14 Hg1 O12 174.4(2) . . . . ?
C8 O14 Hg1 O13 -32.8(2) . . . . ?
C9 O14 Hg1 O13 -152.7(2) . . . . ?
C8 O14 Hg1 O15 144.9(2) . . . . ?
C9 O14 Hg1 O15 25.0(2) . . . . ?
